data_7246227
loop_
_publ_author_name
'Surov, Artem O.'
'Vasilev, Nikita A.'
'Magdysyuk, Oxana V.'
'Perlovich, German L.'
'Varlamova, Anastasiya I.'
'Arkhipov, Ivan A.'
'Odoevskaya, Irina M.'

_publ_section_title
;
 Structural features, dissolution performance and anthelmintic efficacy of
 multicomponent solid forms of fenbendazole with maleic and oxalic acids
;
_journal_issue 8
_journal_name_full CrystEngComm
_journal_page_first 1301
_journal_page_last 1312
_journal_paper_doi 10.1039/D2CE01644C
_journal_volume 25
_journal_year 2023
_chemical_formula_moiety 'C15 H13 N3 O2 S, C4 H4 O4'
_chemical_formula_sum 'C19 H17 N3 O6 S'
_chemical_formula_weight 415.42
_chemical_name_systematic 'Fenbendazole - Maleic acid'
_space_group_IT_number 14
_space_group_name_Hall '-P 2yn'
_space_group_name_H-M_alt 'P 1 21/n 1'
_symmetry_cell_setting monoclinic
_symmetry_space_group_name_H-M 'P 1 21/n 1'
_atom_sites_solution_hydrogens geom
_audit_update_record
;
2022-11-22 deposited with the CCDC.	2023-02-01 downloaded from the CCDC.
;
_cell_angle_alpha 90
_cell_angle_beta 91.1706(27)
_cell_angle_gamma 90
_cell_formula_units_Z 4
_cell_length_a 17.7039(11)
_cell_length_b 19.5216(12)
_cell_length_c 5.51938(27)
_cell_volume 1907.15(19)
_computing_structure_refinement 'Topas 4.2'
_computing_structure_solution 'Topas 4.2'
_diffrn_ambient_temperature 293(2)
_diffrn_measurement_device_type 'beamline I12-JEEP, Diamond'
_diffrn_measurement_method 'powder synchrotron X-ray diffraction'
_diffrn_radiation_wavelength 0.22826
_diffrn_reflns_theta_max 5.0
_diffrn_reflns_theta_min 0.5
_exptl_absorpt_coefficient_mu 0.032
_exptl_crystal_density_diffrn 1.447(1)
_exptl_crystal_density_method 'not measured'
_exptl_crystal_description powder
_refine_ls_goodness_of_fit_ref 0.246
_refine_ls_number_parameters 21
_cod_data_source_file d2ce01644c2.cif
_cod_data_source_block CSD_CIF_1
_cod_depositor_comments 'Adding full bibliography for 7246227--7246228.cif.'
_cod_original_cell_volume 1907.2(2)
_cod_original_sg_symbol_H-M P21/n
_cod_database_code 7246227
_refine_ls_rwp_factor_ref 0.0065
_refine_ls_r_bragg_factor_all 0.0351

loop_
_symmetry_equiv_pos_as_xyz
'x, y, z '
'-x+1/2, y+1/2, -z+1/2 '
'-x, -y, -z '
'x+1/2, -y+1/2, z+1/2 '

loop_
_atom_site_label
_atom_site_type_symbol
_atom_site_symmetry_multiplicity
_atom_site_fract_x
_atom_site_fract_y
_atom_site_fract_z
_atom_site_occupancy
_atom_site_B_iso_or_equiv
S1a S 4 1.074863 -0.2409 0.958426 1 2.1(10)
O1a O 4 0.660346 0.06109 0.611245 1 0.3(13)
O2a O 4 0.718064 -0.034545 0.461183 1 0.3(13)
N1a N 4 0.760928 0.020078 0.81024 1 1.3(13)
H1a H 4 0.754884 0.064134 0.919483 1 1.9(20)
N2a N 4 0.845976 -0.076377 0.744194 1 1.3(13)
H2a H 4 0.823125 -0.098402 0.586273 1 1.9(20)
N3a N 4 0.865518 -0.008196 1.060241 1 1.3(13)
C1a C 4 0.921138 -0.058069 1.072113 1 1.61(85)
C2a C 4 0.909129 -0.101688 0.871529 1 1.61(85)
C3a C 4 0.95439 -0.158842 0.833665 1 1.61(85)
H3a H 4 0.944365 -0.193552 0.682443 1 2.4(13)
C4a C 4 1.013125 -0.170416 1.002807 1 1.61(85)
C5a C 4 1.025611 -0.126395 1.202147 1 1.61(85)
H5a H 4 1.072114 -0.136369 1.32961 1 2.4(13)
C6a C 4 0.979281 -0.07006 1.240114 1 1.61(85)
H6a H 4 0.988069 -0.044160 1.389900 1 2.4(13)
C7a C 4 0.820936 -0.020554 0.863809 1 1.61(85)
C8a C 4 0.713321 0.011237 0.610638 1 1.61(85)
C9a C 4 0.604956 0.056304 0.415303 1 1.61(85)
H9a1 H 4 0.632372 0.062206 0.240493 1 2.4(13)
H9a2 H 4 0.575983 0.006746 0.422826 1 2.4(13)
H9a3 H 4 0.565745 0.098591 0.443614 1 2.4(13)
C10a C 4 1.050917 -0.297927 1.195086 1 1.61(85)
C11a C 4 0.985546 -0.291738 1.332276 1 1.61(85)
H11a H 4 0.946554 -0.249572 1.297706 1 2.4(13)
C12a C 4 0.970552 -0.339582 1.512823 1 1.61(85)
H12a H 4 0.919553 -0.334055 1.618472 1 2.4(13)
C13a C 4 1.01976 -0.394172 1.556504 1 1.61(85)
H13a H 4 1.007793 -0.431424 1.697424 1 2.4(13)
C14a C 4 1.084779 -0.40053 1.418854 1 1.61(85)
H14a H 4 1.124221 -0.442319 1.455802 1 2.4(13)
C15a C 4 1.100599 -0.352915 1.23863 1 1.61(85)
H15a H 4 1.151206 -0.358531 1.130924 1 2.4(13)
H4b H 4 0.856069 0.033109 1.182964 1 2.4(13)
H2b H 4 0.73958 0.296188 0.556117 1 8.2(13)
H3b H 4 0.799793 0.191952 0.636065 1 8.2(13)
H1b H 4 0.719179 0.198917 0.022728 1 8.2(13)
C1b C 4 0.709136 0.288209 0.178883 1 5.46(86)
C2b C 4 0.742202 0.259705 0.407118 1 5.46(86)
C3b C 4 0.776428 0.199341 0.453279 1 5.46(86)
C4b C 4 0.790331 0.139851 0.290209 1 5.46(86)
O1b O 4 0.699933 0.248874 -0.014856 1 5.46(86)
O2b O 4 0.690248 0.349367 0.174051 1 5.46(86)
O3b O 4 0.751821 0.134132 0.08987 1 5.46(86)
O4b O 4 0.838726 0.096523 0.362043 1 5.46(86)
